data_7229549
loop_
_publ_author_name
'Singh, Neetu'
'Singh, Udai P.'
'Butcher, Ray J.'

_publ_section_title
;
 Luminescent sulfonate coordination polymers: synthesis, structural
 analysis and selective sensing of nitroaromatic compounds
;
_journal_name_full CrystEngComm
_journal_paper_doi 10.1039/C7CE01453H
_journal_year 2017
_chemical_formula_moiety 'C32 H17 N2 O7 S Zn'
_chemical_formula_sum 'C30 H17 N4 O7 S Zn'
_chemical_formula_weight 642.90
_space_group_crystal_system monoclinic
_space_group_IT_number 11
_space_group_name_Hall '-P 2yb'
_space_group_name_H-M_alt 'P 1 21/m 1'
_symmetry_space_group_name_Hall '-P 2yb'
_symmetry_space_group_name_H-M 'P 1 21/m 1'
_atom_sites_solution_hydrogens mixed
_audit_creation_method SHELXL-2017/1
_audit_update_record
;
2017-10-04 deposited with the CCDC.
2017-10-30 downloaded from the CCDC.
;
_cell_angle_alpha 90
_cell_angle_beta 100.300(6)
_cell_angle_gamma 90
_cell_formula_units_Z 2
_cell_length_a 10.1841(19)
_cell_length_b 21.484(4)
_cell_length_c 10.4012(17)
_cell_measurement_reflns_used 5822
_cell_measurement_temperature 296(2)
_cell_measurement_theta_max 25.507
_cell_measurement_theta_min 2.242
_cell_volume 2239.1(7)
_computing_cell_refinement 'Bruker Apex 2'
_computing_data_collection 'Bruker Apex 2'
_computing_data_reduction 'Bruker SAINT'
_computing_molecular_graphics 'SHELXTL (Sheldrick, 2008)'
_computing_publication_material 'SHELXTL (Sheldrick, 2008)'
_computing_structure_refinement 'SHELXL-2017/1 (Sheldrick, 2017)'
_computing_structure_solution 'Shelxt (Sheldrick, 2015)'
_diffrn_ambient_temperature 296(2)
_diffrn_measured_fraction_theta_full 0.999
_diffrn_measured_fraction_theta_max 0.986
_diffrn_measurement_device_type 'Bruker Apex 2 CCD diffractometer'
_diffrn_measurement_method '\w scans'
_diffrn_radiation_type MoK\a
_diffrn_radiation_wavelength 0.71073
_diffrn_reflns_av_R_equivalents 0.0632
_diffrn_reflns_av_unetI/netI 0.0646
_diffrn_reflns_Laue_measured_fraction_full 0.999
_diffrn_reflns_Laue_measured_fraction_max 0.986
_diffrn_reflns_limit_h_max 13
_diffrn_reflns_limit_h_min -13
_diffrn_reflns_limit_k_max 28
_diffrn_reflns_limit_k_min -28
_diffrn_reflns_limit_l_max 13
_diffrn_reflns_limit_l_min -12
_diffrn_reflns_number 33961
_diffrn_reflns_point_group_measured_fraction_full 0.999
_diffrn_reflns_point_group_measured_fraction_max 0.986
_diffrn_reflns_theta_full 25.500
_diffrn_reflns_theta_max 28.352
_diffrn_reflns_theta_min 1.896
_exptl_absorpt_coefficient_mu 0.630
_exptl_absorpt_correction_T_max 0.7457
_exptl_absorpt_correction_T_min 0.6351
_exptl_absorpt_correction_type multi-scan
_exptl_absorpt_process_details 'Sadabs (Sheldrick, 1996)'
_exptl_crystal_colour colorless
_exptl_crystal_density_diffrn 0.954
_exptl_crystal_description prism
_exptl_crystal_F_000 654
_exptl_crystal_size_max 0.26
_exptl_crystal_size_mid 0.17
_exptl_crystal_size_min 0.12
_refine_diff_density_max 0.901
_refine_diff_density_min -0.648
_refine_diff_density_rms 0.069
_refine_ls_extinction_method none
_refine_ls_goodness_of_fit_ref 1.061
_refine_ls_hydrogen_treatment constr
_refine_ls_matrix_type full
_refine_ls_number_parameters 429
_refine_ls_number_reflns 5661
_refine_ls_number_restraints 1422
_refine_ls_restrained_S_all 1.005
_refine_ls_R_factor_all 0.1155
_refine_ls_R_factor_gt 0.0686
_refine_ls_shift/su_max 0.000
_refine_ls_shift/su_mean 0.000
_refine_ls_structure_factor_coef Fsqd
_refine_ls_weighting_details 'w=1/[\s^2^(Fo^2^)+(0.0554P)^2^+3.3291P] where P=(Fo^2^+2Fc^2^)/3'
_refine_ls_weighting_scheme calc
_refine_ls_wR_factor_gt 0.1569
_refine_ls_wR_factor_ref 0.1743
_reflns_Friedel_coverage 0.000
_reflns_number_gt 3390
_reflns_number_total 5661
_reflns_threshold_expression 'I > 2\s(I)'
_cod_data_source_file c7ce01453h2.cif
_cod_data_source_block shelx_CCDC2
_cod_database_code 7229549
_shelx_shelxl_version_number 2017/1
_shelx_space_group_comment
;
The symmetry employed for this shelxl refinement is uniquely defined
by the following loop, which should always be used as a source of
symmetry information in preference to the above space-group names.
They are only intended as comments.
;

loop_
_space_group_symop_operation_xyz
'x, y, z'
'-x, y+1/2, -z'
'-x, -y, -z'
'x, -y-1/2, z'

loop_
_atom_site_label
_atom_site_type_symbol
_atom_site_fract_x
_atom_site_fract_y
_atom_site_fract_z
_atom_site_U_iso_or_equiv
_atom_site_adp_type
_atom_site_occupancy
_atom_site_site_symmetry_order
_atom_site_calc_flag
_atom_site_refinement_flags_posn
_atom_site_refinement_flags_adp
_atom_site_refinement_flags_occupancy
_atom_site_disorder_assembly
_atom_site_disorder_group
Zn1 Zn 0.006(2) 0.250000 0.498(2) 0.0434(2) Uani 0.614(6) 2 d S TU P A 1
S1 S 0.4057(10) 0.2605(7) -0.0185(14) 0.0629(17) Uani 0.307(3) 1 d D U P A 1
O1 O 0.128(3) 0.250000 0.373(5) 0.0488(15) Uani 0.614(6) 2 d S TU P A 1
O2 O 0.272(3) 0.2622(12) 0.557(3) 0.051(3) Uani 0.307(3) 1 d . U P A 1
O3 O 0.7602(14) 0.2577(15) 0.5597(13) 0.043(3) Uani 0.307(3) 1 d . U P A 1
O4 O 0.833(4) 0.250000 0.367(3) 0.037(2) Uani 0.614(6) 2 d S TU P A 1
O5 O 0.4947(9) 0.2140(6) -0.0602(10) 0.070(2) Uani 0.307(3) 1 d D U P A 1
O6 O 0.2626(7) 0.250000 -0.0589(10) 0.065(2) Uani 0.614(6) 2 d DS TU P A 1
O7 O 0.4388(10) 0.3245(6) -0.0474(11) 0.075(2) Uani 0.307(3) 1 d D U P A 1
N1 N 0.028(3) 0.3334(9) 0.592(2) 0.055(2) Uani 0.614(6) 1 d . U P A 1
N2 N 0.1124(9) 0.4082(5) 0.7315(8) 0.0630(18) Uani 0.614(6) 1 d . U P A 1
C1 C 0.254(2) 0.250000 0.4430(17) 0.0496(19) Uani 0.614(6) 2 d S TU P A 1
C2 C 0.3629(16) 0.250000 0.3637(15) 0.0535(17) Uani 0.614(6) 2 d GS TU P A 1
C3 C 0.4952(19) 0.2541(18) 0.4261(12) 0.050(2) Uani 0.614(6) 2 d G TU P A 1
H3 H 0.516834 0.252298 0.516689 0.060 Uiso 0.614(6) 2 d R U P A 1
C4 C 0.5970(14) 0.253(2) 0.3533(14) 0.0477(19) Uani 0.614(6) 2 d G TU P A 1
C5 C 0.5666(11) 0.248(2) 0.2180(13) 0.051(2) Uani 0.614(6) 2 d G TU P A 1
H5 H 0.634232 0.242177 0.169396 0.061 Uiso 0.307(3) 1 d R U P A 1
C6 C 0.4343(12) 0.244(2) 0.1556(12) 0.054(2) Uani 0.307(3) 1 d G U P A 1
C7 C 0.3324(11) 0.2450(19) 0.2284(15) 0.054(2) Uani 0.307(3) 1 d G U P A 1
H7A H 0.241230 0.242169 0.185793 0.064 Uiso 0.307(3) 1 d R U P A 1
C8 C 0.7402(19) 0.250000 0.4427(14) 0.042(2) Uani 0.614(6) 2 d S TU P A 1
C9 C -0.0334(10) 0.3892(5) 0.5573(9) 0.062(2) Uani 0.614(6) 1 d . U P A 1
H9A H -0.100263 0.394857 0.484790 0.075 Uiso 0.614(6) 1 calc R U P A 1
C10 C 0.0157(9) 0.4350(5) 0.6419(8) 0.0659(19) Uani 0.614(6) 1 d . U P A 1
H10A H -0.011413 0.476346 0.639053 0.079 Uiso 0.614(6) 1 calc R U P A 1
C11 C 0.119(2) 0.3478(10) 0.701(2) 0.057(2) Uani 0.614(6) 1 d . U P A 1
H11A H 0.177415 0.319397 0.747376 0.069 Uiso 0.614(6) 1 calc R U P A 1
C13 C 0.1962(10) 0.4412(5) 0.8458(9) 0.068(2) Uani 0.614(6) 1 d . U P A 1
C14 C 0.1025(12) 0.4706(7) 0.9250(10) 0.059(2) Uani 0.614(6) 1 d . U P A 1
C15 C 0.0502(7) 0.5372(2) 0.9156(7) 0.0616(17) Uani 0.614(6) 1 d G U P A 1
C16 C 0.1093(6) 0.5733(3) 0.8307(6) 0.0704(18) Uani 0.614(6) 1 d G U P A 1
H16A H 0.169436 0.555324 0.784088 0.084 Uiso 0.614(6) 1 calc R U P A 1
C17 C 0.0784(7) 0.6362(3) 0.8153(5) 0.0750(19) Uani 0.614(6) 1 d G U P A 1
H17A H 0.117887 0.660292 0.758449 0.090 Uiso 0.614(6) 1 calc R U P A 1
C18 C -0.0115(7) 0.6630(2) 0.8849(5) 0.0712(19) Uani 0.614(6) 1 d G U P A 1
H18A H -0.032185 0.705092 0.874611 0.085 Uiso 0.614(6) 1 calc R U P A 1
C19 C -0.0706(6) 0.6270(3) 0.9698(5) 0.0645(18) Uani 0.614(6) 1 d G U P A 1
H19A H -0.130709 0.644924 1.016413 0.077 Uiso 0.614(6) 1 calc R U P A 1
C20 C -0.0397(6) 0.5641(3) 0.9852(6) 0.0515(16) Uani 0.614(6) 1 d G U P A 1
Zn1A Zn 0.006(3) 0.250000 0.498(4) 0.0434(2) Uani 0.386(6) 2 d S TU P A 2
S1A S 0.4125(16) 0.2688(8) -0.013(2) 0.064(2) Uani 0.193(3) 1 d D U P A 2
O1A O 0.137(5) 0.250000 0.371(8) 0.0488(15) Uani 0.386(6) 2 d S TU P A 2
O2A O 0.283(5) 0.250000 0.561(5) 0.043(5) Uani 0.386(6) 2 d S TU P A 2
O3A O 0.744(3) 0.2778(13) 0.549(2) 0.047(3) Uani 0.193(3) 1 d . U P A 2
O4A O 0.834(7) 0.250000 0.380(5) 0.038(3) Uani 0.386(6) 2 d S TU P A 2
O5A O 0.5326(10) 0.250000 -0.0609(12) 0.062(2) Uani 0.386(6) 2 d DS TU P A 2
O6A O 0.2990(14) 0.2261(8) -0.057(2) 0.069(3) Uani 0.193(3) 1 d D U P A 2
O7A O 0.3790(14) 0.3326(7) -0.0522(16) 0.071(3) Uani 0.193(3) 1 d D U P A 2
N1A N 0.022(4) 0.3242(15) 0.603(4) 0.054(2) Uani 0.386(6) 1 d . U P A 2
N2A N 0.0784(15) 0.3924(8) 0.7550(14) 0.064(2) Uani 0.386(6) 1 d . U P A 2
C1A C 0.243(4) 0.250000 0.426(3) 0.051(2) Uani 0.386(6) 2 d S TU P A 2
C2A C 0.360(3) 0.250000 0.354(3) 0.053(2) Uani 0.386(6) 2 d GS TU P A 2
C3A C 0.487(3) 0.250(3) 0.4281(19) 0.051(2) Uani 0.386(6) 2 d G TU P A 2
H3A H 0.492134 0.230514 0.514445 0.061 Uiso 0.193(3) 1 d R U P A 2
C4A C 0.598(2) 0.249(4) 0.367(2) 0.048(2) Uani 0.386(6) 2 d G TU P A 2
C5A C 0.5821(19) 0.249(3) 0.233(2) 0.050(2) Uani 0.386(6) 2 d G TU P A 2
H5A H 0.656709 0.248222 0.191257 0.060 Uiso 0.386(6) 2 d R U P A 2
C6A C 0.455(2) 0.259(3) 0.159(2) 0.055(2) Uani 0.193(3) 1 d G U P A 2
C7A C 0.344(2) 0.260(2) 0.219(3) 0.054(2) Uani 0.193(3) 1 d G U P A 2
H7AA H 0.258504 0.272865 0.170685 0.065 Uiso 0.193(3) 1 d R U P A 2
C8A C 0.734(4) 0.2634(15) 0.423(3) 0.044(2) Uani 0.193(3) 1 d . U P A 2
C9A C -0.0672(17) 0.3723(9) 0.5812(17) 0.068(3) Uani 0.386(6) 1 d . U P A 2
H9AA H -0.141165 0.373337 0.514237 0.081 Uiso 0.386(6) 1 calc R U P A 2
C10A C -0.0338(15) 0.4175(9) 0.6687(14) 0.071(3) Uani 0.386(6) 1 d . U P A 2
H10B H -0.073943 0.456139 0.672611 0.086 Uiso 0.386(6) 1 calc R U P A 2
C11A C 0.105(4) 0.3373(15) 0.707(4) 0.058(3) Uani 0.386(6) 1 d . U P A 2
H11B H 0.174395 0.311507 0.744993 0.069 Uiso 0.386(6) 1 calc R U P A 2
C13A C 0.1620(17) 0.4233(8) 0.8736(14) 0.065(2) Uani 0.386(6) 1 d . U P A 2
C14A C 0.070(2) 0.4633(11) 0.9465(19) 0.064(2) Uani 0.386(6) 1 d . U P A 2
C15A C 0.0915(12) 0.5289(4) 0.9091(12) 0.062(2) Uani 0.386(6) 1 d G U P A 2
C16A C 0.1643(11) 0.5558(4) 0.8225(10) 0.070(2) Uani 0.386(6) 1 d G U P A 2
H16B H 0.219564 0.531228 0.781294 0.084 Uiso 0.386(6) 1 calc R U P A 2
C17A C 0.1546(11) 0.6193(5) 0.7977(8) 0.071(2) Uani 0.386(6) 1 d G U P A 2
H17B H 0.203314 0.637309 0.739786 0.085 Uiso 0.386(6) 1 calc R U P A 2
C18A C 0.0720(12) 0.6560(4) 0.8593(9) 0.066(2) Uani 0.386(6) 1 d G U P A 2
H18B H 0.065517 0.698532 0.842697 0.079 Uiso 0.386(6) 1 calc R U P A 2
C19A C -0.0008(10) 0.6291(5) 0.9459(9) 0.065(2) Uani 0.386(6) 1 d G U P A 2
H19B H -0.056030 0.653675 0.987115 0.078 Uiso 0.386(6) 1 calc R U P A 2
C20A C 0.0089(11) 0.5656(5) 0.9707(11) 0.063(2) Uani 0.386(6) 1 d G U P A 2

loop_
_atom_site_aniso_label
_atom_site_aniso_U_11
_atom_site_aniso_U_22
_atom_site_aniso_U_33
_atom_site_aniso_U_23
_atom_site_aniso_U_13
_atom_site_aniso_U_12
Zn1 0.0175(3) 0.0898(5) 0.0245(3) 0.000 0.00799(19) 0.000
S1 0.0259(19) 0.145(5) 0.0175(17) -0.001(3) 0.0017(15) 0.004(3)
O1 0.016(3) 0.106(3) 0.026(2) 0.000 0.006(3) 0.000
O2 0.020(6) 0.110(8) 0.023(3) -0.001(5) 0.004(4) 0.001(5)
O3 0.017(4) 0.092(8) 0.022(3) -0.001(5) 0.005(2) 0.009(6)
O4 0.011(3) 0.078(4) 0.024(6) 0.000 0.007(4) 0.000
O5 0.029(4) 0.153(7) 0.031(4) -0.003(5) 0.018(3) 0.008(4)
O6 0.019(3) 0.150(6) 0.023(3) 0.000 -0.001(3) 0.000
O7 0.036(4) 0.148(6) 0.040(4) 0.014(4) 0.005(4) 0.004(4)
N1 0.041(3) 0.090(5) 0.029(4) -0.008(4) -0.001(3) 0.008(4)
N2 0.060(4) 0.090(4) 0.034(3) -0.003(3) -0.005(2) -0.006(3)
C1 0.014(3) 0.111(4) 0.024(3) 0.000 0.004(3) 0.000
C2 0.017(3) 0.121(4) 0.024(3) 0.000 0.006(2) 0.000
C3 0.014(3) 0.115(5) 0.022(3) 0.000 0.006(2) 0.000
C4 0.016(2) 0.106(4) 0.022(3) 0.000 0.007(2) 0.000
C5 0.017(3) 0.115(5) 0.021(3) 0.000 0.007(3) 0.000
C6 0.016(3) 0.126(5) 0.021(3) 0.000 0.008(3) 0.000
C7 0.013(3) 0.126(5) 0.024(3) 0.000 0.007(3) 0.000
C8 0.012(3) 0.092(5) 0.023(4) 0.000 0.006(3) 0.000
C9 0.059(4) 0.092(5) 0.031(3) -0.003(3) -0.007(3) 0.004(3)
C10 0.065(4) 0.089(5) 0.038(3) -0.003(3) -0.007(3) 0.002(4)
C11 0.047(4) 0.090(5) 0.032(3) -0.006(4) 0.000(3) 0.003(4)
C13 0.076(4) 0.089(5) 0.032(3) -0.004(3) -0.005(3) -0.015(4)
C14 0.076(5) 0.073(4) 0.021(3) 0.000(3) -0.009(3) -0.013(4)
C15 0.081(4) 0.074(3) 0.023(3) 0.001(3) -0.009(3) -0.004(3)
C16 0.091(4) 0.083(4) 0.033(3) 0.003(3) 0.001(3) 0.001(3)
C17 0.093(4) 0.083(4) 0.045(3) 0.013(3) 0.002(3) -0.009(4)
C18 0.087(5) 0.066(4) 0.054(4) 0.007(3) -0.004(3) -0.013(4)
C19 0.077(5) 0.067(3) 0.044(3) 0.005(3) -0.004(3) -0.007(4)
C20 0.073(4) 0.057(3) 0.019(3) 0.003(2) -0.007(3) -0.011(3)
Zn1A 0.0175(3) 0.0898(5) 0.0245(3) 0.000 0.00799(19) 0.000
S1A 0.023(3) 0.145(5) 0.024(3) 0.002(3) 0.004(3) 0.006(3)
O1A 0.016(3) 0.106(3) 0.026(2) 0.000 0.006(3) 0.000
O2A 0.014(7) 0.092(11) 0.025(5) 0.000 0.007(5) 0.000
O3A 0.023(5) 0.094(7) 0.024(4) -0.003(5) 0.003(4) 0.008(6)
O4A 0.015(4) 0.079(5) 0.021(6) 0.000 0.005(5) 0.000
O5A 0.014(4) 0.144(7) 0.026(3) 0.000 0.003(3) 0.000
O6A 0.030(5) 0.152(7) 0.023(4) 0.000(5) -0.003(5) 0.000(5)
O7A 0.033(5) 0.149(6) 0.032(5) 0.011(5) 0.005(5) 0.014(5)
N1A 0.040(4) 0.091(4) 0.029(4) -0.006(4) 0.000(3) 0.007(4)
N2A 0.065(4) 0.089(5) 0.032(4) -0.008(3) -0.006(3) 0.000(4)
C1A 0.017(4) 0.112(4) 0.024(4) 0.000 0.007(3) 0.000
C2A 0.016(3) 0.119(4) 0.025(3) 0.000 0.006(3) 0.000
C3A 0.015(3) 0.115(5) 0.022(4) 0.000 0.005(3) 0.000
C4A 0.018(3) 0.107(5) 0.021(4) 0.000 0.004(3) 0.000
C5A 0.013(4) 0.116(5) 0.021(4) 0.000 0.004(3) 0.000
C6A 0.019(4) 0.127(5) 0.020(3) -0.001(4) 0.005(3) 0.002(4)
C7A 0.018(4) 0.124(5) 0.020(4) 0.002(4) 0.002(3) 0.001(4)
C8A 0.018(3) 0.093(5) 0.020(4) -0.002(4) 0.004(3) 0.002(4)
C9A 0.058(5) 0.096(5) 0.041(4) -0.009(4) -0.012(4) 0.011(4)
C10A 0.067(5) 0.093(5) 0.046(4) -0.012(4) -0.009(4) 0.013(4)
C11A 0.049(5) 0.089(5) 0.032(4) -0.007(4) -0.001(4) 0.005(4)
C13A 0.077(5) 0.084(5) 0.028(4) -0.009(4) -0.006(4) -0.009(4)
C14A 0.081(5) 0.075(4) 0.030(4) -0.011(4) -0.008(4) -0.003(4)
C15A 0.084(5) 0.070(4) 0.025(3) -0.004(3) -0.008(3) 0.005(4)
C16A 0.088(5) 0.082(4) 0.035(4) -0.002(4) -0.003(4) 0.009(4)
C17A 0.091(6) 0.081(5) 0.038(4) 0.002(4) 0.003(4) 0.007(5)
C18A 0.091(5) 0.068(4) 0.037(4) 0.001(4) 0.007(4) -0.002(4)
C19A 0.089(5) 0.066(4) 0.037(4) 0.005(3) 0.004(4) -0.004(4)
C20A 0.084(5) 0.068(4) 0.030(4) 0.000(3) -0.007(4) 0.001(4)

loop_
_atom_type_symbol
_atom_type_description
_atom_type_scat_dispersion_real
_atom_type_scat_dispersion_imag
_atom_type_scat_source
C C 0.0033 0.0016 'International Tables Vol C Tables 4.2.6.8 and 6.1.1.4'
H H 0.0000 0.0000 'International Tables Vol C Tables 4.2.6.8 and 6.1.1.4'
N N 0.0061 0.0033 'International Tables Vol C Tables 4.2.6.8 and 6.1.1.4'
O O 0.0106 0.0060 'International Tables Vol C Tables 4.2.6.8 and 6.1.1.4'
S S 0.1246 0.1234 'International Tables Vol C Tables 4.2.6.8 and 6.1.1.4'
Zn Zn 0.2839 1.4301 'International Tables Vol C Tables 4.2.6.8 and 6.1.1.4'

loop_
_geom_angle_atom_site_label_1
_geom_angle_atom_site_label_2
_geom_angle_atom_site_label_3
_geom_angle
_geom_angle_site_symmetry_1
_geom_angle_site_symmetry_3
O1 Zn1 O4 97.7(19) . 1_455
O1 Zn1 N1 107.0(11) . .
O4 Zn1 N1 109.3(10) 1_455 .
O1 Zn1 N1 107.0(11) . 4_565
O4 Zn1 N1 109.3(10) 1_455 4_565
N1 Zn1 N1 123.4(16) . 4_565
S1 S1 O5 117.0(10) 4_565 4_565
S1 S1 O7 160.4(7) 4_565 .
O5 S1 O7 44.1(9) 4_565 .
S1 S1 O6 81.1(6) 4_565 .
O5 S1 O6 138.1(13) 4_565 .
O7 S1 O6 110.0(9) . .
S1 S1 O5 47.1(7) 4_565 .
O5 S1 O5 69.9(13) 4_565 .
O7 S1 O5 113.7(11) . .
O6 S1 O5 116.6(10) . .
S1 S1 C6 78.7(17) 4_565 .
O5 S1 C6 116.8(12) 4_565 .
O7 S1 C6 112.8(18) . .
O6 S1 C6 103.3(10) . .
O5 S1 C6 99.5(15) . .
S1 S1 O7 15.0(5) 4_565 4_565
O5 S1 O7 102.3(12) 4_565 4_565
O7 S1 O7 145.3(12) . 4_565
O6 S1 O7 90.1(8) . 4_565
O5 S1 O7 32.6(6) . 4_565
C6 S1 O7 88.2(18) . 4_565
C1 O1 Zn1 107(3) . .
O2 O2 C1 77.4(13) 4_565 .
O3 O3 C8 82.1(15) 4_565 .
C8 O4 Zn1 103(2) . 1_655
O7 O5 S1 81.3(9) 4_565 4_565
O7 O5 S1 97.1(10) 4_565 .
S1 O5 S1 16.0(11) 4_565 .
O7 O5 O5 143.7(8) 4_565 4_565
S1 O5 O5 63.0(10) 4_565 4_565
S1 O5 O5 47.0(7) . 4_565
S1 O6 S1 17.8(12) 4_565 .
O5 O7 S1 54.6(8) 4_565 .
O5 O7 S1 50.3(8) 4_565 4_565
S1 O7 S1 4.6(3) . 4_565
C11 N1 C9 103.3(15) . .
C11 N1 Zn1 126.9(16) . .
C9 N1 Zn1 129.6(15) . .
C11 N2 C10 107.7(11) . .
C11 N2 C13 126.8(11) . .
C10 N2 C13 125.5(9) . .
O2 C1 O2 25(3) . 4_565
O2 C1 O1 120(3) . .
O2 C1 O1 120(3) 4_565 .
O2 C1 C2 123(2) . .
O2 C1 C2 123(2) 4_565 .
O1 C1 C2 115(2) . .
C3 C2 C7 120.0 . .
C3 C2 C1 119.6(11) . .
C7 C2 C1 120.4(11) . .
C2 C3 C4 120.0 . .
C2 C3 H3 120.4 . .
C4 C3 H3 119.1 . .
C2 C3 H3 119.6(12) . 4_565
C4 C3 H3 118.7(8) . 4_565
H3 C3 H3 6.0 . 4_565
C3 C4 C5 120.0 . .
C3 C4 C8 112.3(12) . .
C5 C4 C8 127.3(13) . .
C6 C5 C4 120.0 . .
C6 C5 H5 119.1 . .
C4 C5 H5 120.5 . .
C6 C5 H5 120.0(4) . 4_565
C4 C5 H5 118.1(16) . 4_565
H5 C5 H5 20.6 . 4_565
C7 C6 C5 120.0 . .
C7 C6 S1 123.5(7) . 4_565
C5 C6 S1 116.5(7) . 4_565
C7 C6 S1 122.5(8) . .
C5 C6 S1 115.0(10) . .
S1 C6 S1 14.4(9) 4_565 .
C6 C7 C2 120.0 . .
C6 C7 H7A 120.3 . .
C2 C7 H7A 119.7 . .
C6 C7 H7A 119.4(10) . 4_565
C2 C7 H7A 116.8(17) . 4_565
H7A C7 H7A 19.7 . 4_565
O3 C8 O3 16(3) . 4_565
O3 C8 O4 126(2) . .
O3 C8 O4 126(2) 4_565 .
O3 C8 C4 123.8(17) . .
O3 C8 C4 124.6(17) 4_565 .
O4 C8 C4 109(2) . .
C10 C9 N1 111.5(11) . .
C10 C9 H9A 124.3 . .
N1 C9 H9A 124.3 . .
C9 C10 N2 106.1(9) . .
C9 C10 H10A 127.0 . .
N2 C10 H10A 127.0 . .
N2 C11 N1 111.5(16) . .
N2 C11 H11A 124.3 . .
N1 C11 H11A 124.3 . .
C14 C13 N2 107.6(8) . .
C20 C14 C13 122.7(11) 3_567 .
C20 C14 C15 109.8(9) 3_567 .
C13 C14 C15 127.3(8) . .
C16 C15 C20 120.0 . .
C16 C15 C14 112.2(5) . .
C20 C15 C14 127.7(5) . .
C15 C16 C17 120.0 . .
C15 C16 H16A 120.0 . .
C17 C16 H16A 120.0 . .
C16 C17 C18 120.0 . .
C16 C17 H17A 120.0 . .
C18 C17 H17A 120.0 . .
C17 C18 C19 120.0 . .
C17 C18 H18A 120.0 . .
C19 C18 H18A 120.0 . .
C20 C19 C18 120.0 . .
C20 C19 H19A 120.0 . .
C18 C19 H19A 120.0 . .
C19 C20 C15 120.0 . .
C19 C20 C14 117.5(7) . 3_567
C15 C20 C14 122.5(7) . 3_567
N1A Zn1A O1A 112(2) . .
N1A Zn1A O1A 111.8(19) 4_565 .
O4A Zn1A O1A 102(3) 1_455 .
S1A S1A O7A 160.6(10) 4_565 .
O6A S1A O7A 68.7(15) 4_565 .
S1A S1A O5A 73.9(7) 4_565 .
O6A S1A O5A 136(2) 4_565 .
O7A S1A O5A 109.6(13) . .
S1A S1A O6A 51.7(9) 4_565 .
O6A S1A O6A 43.6(16) 4_565 .
O7A S1A O6A 111.5(14) . .
O5A S1A O6A 112.3(13) . .
S1A S1A C6A 83.2(18) 4_565 .
O6A S1A C6A 116.8(18) 4_565 .
O7A S1A C6A 113(2) . .
O5A S1A C6A 103.9(15) . .
O6A S1A C6A 105.9(19) . .
C1A O1A Zn1A 110(6) . .
O3A O3A C8A 76.5(17) 4_565 .
C8A O4A C8A 27(3) 4_565 .
O6A O6A S1A 51.7(9) 4_565 .
S1A O6A S1A 32.9(15) 4_565 .
C11A N1A C9A 107(3) . .
C11A N1A Zn1A 130(3) . .
C9A N1A Zn1A 123(3) . .
C11A N2A C10A 107.1(18) . .
C11A N2A C13A 124.8(18) . .
C10A N2A C13A 127.9(14) . .
O1A C1A O2A 126(5) . .
O1A C1A C2A 121(4) . .
O2A C1A C2A 113(3) . .
C2A C2A C3A 63(10) 4_565 .
C3A C2A C3A 0(5) 4_565 .
C2A C2A C7A 95(10) 4_565 .
C3A C2A C7A 119.1(8) 4_565 .
C3A C2A C7A 119.2 . .
C2A C2A C1A 102(10) 4_565 .
C3A C2A C1A 117.6(18) 4_565 .
C3A C2A C1A 117.6(18) . .
C7A C2A C1A 122.5(18) . .
C7A C2A C1A 122.5(19) 4_565 .
C3A C3A C2A 89.8(9) 4_565 .
C2A C3A C2A 0.0(11) 4_565 .
C3A C3A C4A 91(2) 4_565 .
C2A C3A C4A 120.2 4_565 .
C2A C3A C4A 120.2 . .
C3A C3A H3A 115.0 4_565 .
C2A C3A H3A 113.8 4_565 .
C2A C3A H3A 113.8 . .
C4A C3A H3A 119.7 . .
C4A C3A H3A 120.5 4_565 .
C4A C4A C5A 90.40(13) 4_565 .
C5A C4A C5A 2(6) 4_565 .
C4A C4A C3A 89.41(11) 4_565 .
C5A C4A C3A 120.1(2) 4_565 .
C5A C4A C3A 120.2 . .
C4A C4A C8A 78(6) 4_565 .
C5A C4A C8A 109(3) 4_565 .
C5A C4A C8A 110(2) . .
C3A C4A C8A 128(2) . .
C3A C4A C8A 128(3) 4_565 .
C8A C4A C8A 23(3) 4_565 .
C5A C5A C4A 89.6 4_565 .
C4A C5A C4A 2(7) 4_565 .
C5A C5A C6A 80.73(18) 4_565 .
C4A C5A C6A 118.9(15) 4_565 .
C4A C5A C6A 119.2 . .
C5A C5A H5A 90.6 4_565 .
C4A C5A H5A 120.6 4_565 .
C4A C5A H5A 120.6 . .
C6A C5A H5A 119.4 . .
C6A C5A H5A 119.4 4_565 .
C6A C6A C7A 90.4 4_565 .
C6A C6A C5A 80.8 4_565 .
C7A C6A C5A 119.8 . .
C6A C6A S1A 97(3) 4_565 .
C7A C6A S1A 112.5(13) . .
C5A C6A S1A 127.7(13) . .
C5A C6A S1A 127.6(12) 4_565 .
C7A C6A S1A 113.6(15) 4_565 .
C7A C7A C6A 89.6 4_565 .
C7A C7A C2A 81.5 4_565 .
C6A C7A C2A 119.8 . .
C7A C7A H7AA 107.1 4_565 .
C6A C7A H7AA 119.7 . .
C2A C7A H7AA 119.8 . .
C2A C7A H7AA 119.8 4_565 .
C6A C7A H7AA 123.8 4_565 .
C8A C8A O4A 76.4(18) 4_565 .
C8A C8A O3A 103.5(17) 4_565 .
O4A C8A O3A 119(4) . .
C8A C8A C4A 78(4) 4_565 .
O4A C8A C4A 128(4) . .
O3A C8A C4A 110(3) . .
C4A C8A C4A 2(7) 4_565 .
C10A C9A N1A 110.8(18) . .
C10A C9A H9AA 124.6 . .
N1A C9A H9AA 124.6 . .
C9A C10A N2A 103.4(14) . .
C9A C10A H10B 128.3 . .
N2A C10A H10B 128.3 . .
N1A C11A N2A 111(3) . .
N1A C11A H11B 124.3 . .
N2A C11A H11B 124.3 . .
N2A C13A C14A 109.7(13) . .
C20A C14A C15A 134.3(16) 3_567 .
C20A C14A C13A 120.4(18) 3_567 .
C15A C14A C13A 105.3(13) . .
C16A C15A C20A 120.0 . .
C16A C15A C14A 133.1(11) . .
C20A C15A C14A 106.6(11) . .
C15A C16A C17A 120.0 . .
C15A C16A H16B 120.0 . .
C17A C16A H16B 120.0 . .
C18A C17A C16A 120.0 . .
C18A C17A H17B 120.0 . .
C16A C17A H17B 120.0 . .
C17A C18A C19A 120.0 . .
C17A C18A H18B 120.0 . .
C19A C18A H18B 120.0 . .
C20A C19A C18A 120.0 . .
C20A C19A H19B 120.0 . .
C18A C19A H19B 120.0 . .
C19A C20A C15A 120.0 . .

loop_
_geom_bond_atom_site_label_1
_geom_bond_atom_site_label_2
_geom_bond_distance
_geom_bond_site_symmetry_2
Zn1 O1 1.95(5) .
Zn1 O4 2.03(5) 1_455
Zn1 N1 2.03(2) .
Zn1 N1 2.03(2) 4_565
S1 S1 0.45(3) 4_565
S1 O5 1.204(14) 4_565
S1 O7 1.459(15) .
S1 O6 1.460(10) .
S1 O5 1.466(13) .
S1 C6 1.82(2) .
S1 O7 1.89(2) 4_565
O1 C1 1.35(5) .
O2 O2 0.52(5) 4_565
O2 C1 1.20(4) .
O3 O3 0.33(6) 4_565
O3 C8 1.209(19) .
O4 C8 1.33(4) .
O5 O7 1.027(17) 4_565
O5 O5 1.54(3) 4_565
N1 C11 1.36(3) .
N1 C9 1.37(2) .
N2 C11 1.34(2) .
N2 C10 1.356(11) .
N2 C13 1.511(11) .
C1 C2 1.50(3) .
C2 C3 1.3900 .
C2 C7 1.3899 .
C3 C4 1.3899 .
C3 H3 0.9289 .
C3 H3 0.938(19) 4_565
C4 C5 1.3899 .
C4 C8 1.58(2) .
C5 C6 1.3900 .
C5 H5 0.9330 .
C5 H5 0.95(3) 4_565
C6 C7 1.3899 .
C7 H7A 0.9569 .
C7 H7A 0.99(4) 4_565
C9 C10 1.354(13) .
C9 H9A 0.9300 .
C10 H10A 0.9300 .
C11 H11A 0.9300 .
C13 C14 1.506(15) .
C14 C20 1.432(13) 3_567
C14 C15 1.524(16) .
C15 C16 1.3900 .
C15 C20 1.3900 .
C16 C17 1.3900 .
C16 H16A 0.9300 .
C17 C18 1.3900 .
C17 H17A 0.9300 .
C18 C19 1.3900 .
C18 H18A 0.9300 .
C19 C20 1.3900 .
C19 H19A 0.9300 .
Zn1A N1A 1.92(4) .
Zn1A N1A 1.92(4) 4_565
Zn1A O4A 1.95(8) 1_455
Zn1A O1A 2.04(8) .
S1A S1A 0.81(3) 4_565
S1A O6A 1.168(19) 4_565
S1A O7A 1.452(17) .
S1A O5A 1.459(16) .
S1A O6A 1.482(16) .
S1A C6A 1.77(3) .
S1A C6A 1.86(3) 4_565
O1A C1A 1.13(8) .
O2A C1A 1.39(6) .
O3A O3A 1.20(6) 4_565
O3A C8A 1.34(4) .
O3A C8A 1.57(4) 4_565
O4A C8A 1.22(8) 4_565
O4A C8A 1.22(8) .
O6A O6A 1.03(3) 4_565
O6A O7A 1.50(3) 4_565
N1A C11A 1.28(4) .
N1A C9A 1.37(4) .
N2A C11A 1.33(4) .
N2A C10A 1.426(19) .
N2A C13A 1.520(18) .
C1A C2A 1.51(4) .
C1A C2A 1.51(4) 4_565
C2A C2A 0.0001 4_565
C2A C3A 1.3817 4_565
C2A C3A 1.3817 .
C2A C7A 1.3981 .
C2A C7A 1.398(13) 4_565
C3A C3A 0.01(12) 4_565
C3A C4A 1.3900 .
C3A C4A 1.390(4) 4_565
C3A H3A 0.9818 .
C4A C4A 0.04(18) 4_565
C4A C5A 1.382(5) 4_565
C4A C5A 1.3813 .
C4A C8A 1.42(5) 4_565
C4A C8A 1.43(5) .
C5A C5A 0.06(15) 4_565
C5A C6A 1.3990 .
C5A C6A 1.391(13) 4_565
C5A H5A 0.9389 .
C6A C6A 0.39(11) 4_565
C6A C7A 1.3900 .
C6A C7A 1.45(2) 4_565
C7A C7A 0.41(9) 4_565
C7A H7AA 0.9693 .
C8A C8A 0.57(6) 4_565
C9A C10A 1.33(2) .
C9A H9AA 0.9300 .
C10A H10B 0.9300 .
C11A H11B 0.9300 .
C13A C14A 1.56(2) .
C14A C20A 1.42(2) 3_567
C14A C15A 1.49(3) .
C15A C16A 1.3900 .
C15A C20A 1.3900 .
C16A C17A 1.3900 .
C16A H16B 0.9300 .
C17A C18A 1.3900 .
C17A H17B 0.9300 .
C18A C19A 1.3900 .
C18A H18B 0.9300 .
C19A C20A 1.3900 .
C19A H19B 0.9300 .

loop_
_geom_hbond_atom_site_label_D
_geom_hbond_atom_site_label_H
_geom_hbond_atom_site_label_A
_geom_hbond_distance_DH
_geom_hbond_distance_HA
_geom_hbond_distance_DA
_geom_hbond_angle_DHA
_geom_hbond_site_symmetry_A
_geom_hbond_publ_flag
C11 H11A O6 0.93 2.53 3.39(2) 154.2 1_556 yes
C11A H11B O6A 0.93 2.36 3.17(4) 145.2 4_566 yes

loop_
_geom_torsion_atom_site_label_1
_geom_torsion_atom_site_label_2
_geom_torsion_atom_site_label_3
_geom_torsion_atom_site_label_4
_geom_torsion
_geom_torsion_site_symmetry_1
_geom_torsion_site_symmetry_4
S1 S1 O5 O7 6.5(8) 4_565 4_565
O5 S1 O5 O7 -173.5(8) 4_565 4_565
O7 S1 O5 O7 -168.5(14) . 4_565
O6 S1 O5 O7 -38.8(15) . 4_565
C6 S1 O5 O7 71.3(16) . 4_565
O5 S1 O5 S1 -179.994(5) 4_565 4_565
O7 S1 O5 S1 -175.0(6) . 4_565
O6 S1 O5 S1 -45.3(14) . 4_565
C6 S1 O5 S1 64.8(14) . 4_565
O7 S1 O5 S1 -6.5(8) 4_565 4_565
S1 S1 O5 O5 179.994(4) 4_565 4_565
O7 S1 O5 O5 5.0(6) . 4_565
O6 S1 O5 O5 134.7(14) . 4_565
C6 S1 O5 O5 -115.2(14) . 4_565
O7 S1 O5 O5 173.5(8) 4_565 4_565
O5 S1 O6 S1 121(2) 4_565 4_565
O7 S1 O6 S1 163.2(8) . 4_565
O5 S1 O6 S1 31.8(11) . 4_565
C6 S1 O6 S1 -76.1(18) . 4_565
O7 S1 O6 S1 12.1(6) 4_565 4_565
S1 S1 O7 O5 -18(2) 4_565 4_565
O6 S1 O7 O5 -139.6(13) . 4_565
O5 S1 O7 O5 -6.7(8) . 4_565
C6 S1 O7 O5 105.6(12) . 4_565
O7 S1 O7 O5 -18(2) 4_565 4_565
O5 S1 O7 S1 18(2) 4_565 4_565
O6 S1 O7 S1 -122(2) . 4_565
O5 S1 O7 S1 10.9(13) . 4_565
C6 S1 O7 S1 123(2) . 4_565
O7 S1 O7 S1 0.01(3) 4_565 4_565
O2 O2 C1 O1 97.4(13) 4_565 .
O2 O2 C1 C2 -98.4(11) 4_565 .
Zn1 O1 C1 O2 -14.6(16) . .
Zn1 O1 C1 O2 14.6(16) . 4_565
Zn1 O1 C1 C2 180.000(4) . .
O2 C1 C2 C3 11(2) . .
O2 C1 C2 C3 -19(2) 4_565 .
O1 C1 C2 C3 175.8(19) . .
O2 C1 C2 C7 -170(2) . .
O2 C1 C2 C7 160(2) 4_565 .
O1 C1 C2 C7 -5.2(19) . .
C7 C2 C3 C4 0.0 . .
C1 C2 C3 C4 179.0(12) . .
C2 C3 C4 C5 0.0 . .
C2 C3 C4 C8 -173(4) . .
C3 C4 C5 C6 0.0 . .
C8 C4 C5 C6 172(4) . .
C4 C5 C6 C7 0.0 . .
C4 C5 C6 S1 179(4) . 4_565
C4 C5 C6 S1 163(3) . .
S1 S1 C6 C7 -98(2) 4_565 .
O5 S1 C6 C7 147.0(18) 4_565 .
O7 S1 C6 C7 98(2) . .
O6 S1 C6 C7 -20(3) . .
O5 S1 C6 C7 -140.8(19) . .
O7 S1 C6 C7 -110(2) 4_565 .
S1 S1 C6 C5 99(2) 4_565 .
O5 S1 C6 C5 -15(3) 4_565 .
O7 S1 C6 C5 -64(2) . .
O6 S1 C6 C5 177(2) . .
O5 S1 C6 C5 57(2) . .
O7 S1 C6 C5 88(2) 4_565 .
O5 S1 C6 S1 -114.7(15) 4_565 4_565
O7 S1 C6 S1 -163.3(7) . 4_565
O6 S1 C6 S1 77.9(8) . 4_565
O5 S1 C6 S1 -42.5(8) . 4_565
O7 S1 C6 S1 -11.8(5) 4_565 4_565
C5 C6 C7 C2 0.0 . .
S1 C6 C7 C2 -179(4) 4_565 .
S1 C6 C7 C2 -161(4) . .
C3 C2 C7 C6 0.0 . .
C1 C2 C7 C6 -179.0(12) . .
O3 O3 C8 O4 -95.7(12) 4_565 .
O3 O3 C8 C4 98(3) 4_565 .
Zn1 O4 C8 O3 9.8(19) 1_655 .
Zn1 O4 C8 O3 -9.8(19) 1_655 4_565
Zn1 O4 C8 C4 177(2) 1_655 .
C3 C4 C8 O3 -11(3) . .
C5 C4 C8 O3 176(3) . .
C3 C4 C8 O3 8(3) . 4_565
C5 C4 C8 O3 -165(3) . 4_565
C3 C4 C8 O4 -179.2(12) . .
C5 C4 C8 O4 8(4) . .
C11 N1 C9 C10 -1.1(17) . .
Zn1 N1 C9 C10 -175.6(17) . .
N1 C9 C10 N2 1.1(14) . .
C11 N2 C10 C9 -0.6(13) . .
C13 N2 C10 C9 179.8(8) . .
C10 N2 C11 N1 -0.1(17) . .
C13 N2 C11 N1 179.5(12) . .
C9 N1 C11 N2 0.7(18) . .
Zn1 N1 C11 N2 175.4(18) . .
C11 N2 C13 C14 -123.1(14) . .
C10 N2 C13 C14 56.4(11) . .
N2 C13 C14 C20 79.2(12) . 3_567
N2 C13 C14 C15 -94.9(12) . .
C20 C14 C15 C16 179.3(9) 3_567 .
C13 C14 C15 C16 -5.9(12) . .
C20 C14 C15 C20 2.9(11) 3_567 .
C13 C14 C15 C20 177.7(7) . .
C20 C15 C16 C17 0.0 . .
C14 C15 C16 C17 -176.7(7) . .
C15 C16 C17 C18 0.0 . .
C16 C17 C18 C19 0.0 . .
C17 C18 C19 C20 0.0 . .
C18 C19 C20 C15 0.0 . .
C18 C19 C20 C14 179.4(7) . 3_567
C16 C15 C20 C19 0.0 . .
C14 C15 C20 C19 176.2(9) . .
C16 C15 C20 C14 -179.4(7) . 3_567
C14 C15 C20 C14 -3.2(12) . 3_567
O6A S1A O5A S1A -81(3) 4_565 4_565
O7A S1A O5A S1A -159.9(12) . 4_565
O6A S1A O5A S1A -35.4(17) . 4_565
C6A S1A O5A S1A 78.6(19) . 4_565
C6A S1A O5A S1A 67.0(18) 4_565 4_565
S1A S1A O6A O6A 180.003(2) 4_565 4_565
O7A S1A O6A O6A -11.4(10) . 4_565
O5A S1A O6A O6A -135(2) . 4_565
C6A S1A O6A O6A 112(2) . 4_565
C6A S1A O6A O6A 121.3(19) 4_565 4_565
O6A S1A O6A S1A 179.997(1) 4_565 4_565
O7A S1A O6A S1A 168.6(10) . 4_565
O5A S1A O6A S1A 45(2) . 4_565
C6A S1A O6A S1A -68(2) . 4_565
C6A S1A O6A S1A -58.7(19) 4_565 4_565
S1A S1A O6A O7A -10.4(9) 4_565 4_565
O6A S1A O6A O7A 169.6(9) 4_565 4_565
O7A S1A O6A O7A 158.2(19) . 4_565
O5A S1A O6A O7A 34.8(19) . 4_565
C6A S1A O6A O7A -78(2) . 4_565
C6A S1A O6A O7A -69.1(18) 4_565 4_565
S1A S1A O7A O6A 36(3) 4_565 4_565
O5A S1A O7A O6A 133(2) . 4_565
O6A S1A O7A O6A 8.4(8) . 4_565
C6A S1A O7A O6A -111.0(19) . 4_565
C6A S1A O7A O6A -108(2) 4_565 4_565
Zn1A O1A C1A O2A 0.000(15) . .
Zn1A O1A C1A C2A 180.000(6) . .
Zn1A O1A C1A C2A 180.003(7) . 4_565
O1A C1A C2A C2A 114(3) . 4_565
O2A C1A C2A C2A -66(3) . 4_565
O1A C1A C2A C3A 180(3) . 4_565
O2A C1A C2A C3A 0(3) . 4_565
C2A C1A C2A C3A 66(35) 4_565 4_565
O1A C1A C2A C3A -180(3) . .
O2A C1A C2A C3A 0(3) . .
C2A C1A C2A C3A 66(35) 4_565 .
O1A C1A C2A C7A 10(2) . .
O2A C1A C2A C7A -170(2) . .
C2A C1A C2A C7A -104(35) 4_565 .
O1A C1A C2A C7A -10(2) . 4_565
O2A C1A C2A C7A 170(2) . 4_565
C2A C1A C2A C7A -124(35) 4_565 4_565
C2A C2A C3A C3A 0(4) 4_565 4_565
C7A C2A C3A C3A 80.3(17) . 4_565
C7A C2A C3A C3A 100(5) 4_565 4_565
C1A C2A C3A C3A -90.2(13) . 4_565
C3A C2A C3A C2A 0(50) 4_565 4_565
C7A C2A C3A C2A 80(52) . 4_565
C7A C2A C3A C2A 100(53) 4_565 4_565
C1A C2A C3A C2A -90(51) . 4_565
C2A C2A C3A C4A -90(3) 4_565 .
C3A C2A C3A C4A -90.5(7) 4_565 .
C7A C2A C3A C4A -10.2 . .
C7A C2A C3A C4A 9(4) 4_565 .
C1A C2A C3A C4A 179.3(17) . .
C2A C2A C3A C4A -88(10) 4_565 4_565
C3A C2A C3A C4A -89(8) 4_565 4_565
C7A C2A C3A C4A -8(8) . 4_565
C7A C2A C3A C4A 11(11) 4_565 4_565
C1A C2A C3A C4A -179(7) . 4_565
C3A C3A C4A C4A 0(2) 4_565 4_565
C2A C3A C4A C4A 90.1(2) 4_565 4_565
C2A C3A C4A C4A 90.1(2) . 4_565
C3A C3A C4A C5A -87(6) 4_565 4_565
C2A C3A C4A C5A 3(7) 4_565 4_565
C2A C3A C4A C5A 3(7) . 4_565
C4A C3A C4A C5A -87(7) 4_565 4_565
C3A C3A C4A C5A -90.1(17) 4_565 .
C2A C3A C4A C5A 0.0 4_565 .
C2A C3A C4A C5A 0.0 . .
C4A C3A C4A C5A -90.12(19) 4_565 .
C2A C3A C4A C3A 90.1(10) 4_565 4_565
C2A C3A C4A C3A 90.1(10) . 4_565
C4A C3A C4A C3A -0.1(13) 4_565 4_565
C3A C3A C4A C8A 104(8) 4_565 4_565
C2A C3A C4A C8A -166(8) 4_565 4_565
C2A C3A C4A C8A -166(8) . 4_565
C4A C3A C4A C8A 103(8) 4_565 4_565
C3A C3A C4A C8A 74(8) 4_565 .
C2A C3A C4A C8A 164(7) 4_565 .
C2A C3A C4A C8A 164(7) . .
C4A C3A C4A C8A 74(7) 4_565 .
C4A C4A C5A C5A 0.0(3) 4_565 4_565
C3A C4A C5A C5A 89.51(18) . 4_565
C3A C4A C5A C5A 89(6) 4_565 4_565
C8A C4A C5A C5A -102(6) 4_565 4_565
C8A C4A C5A C5A -77(6) . 4_565
C5A C4A C5A C4A 0.0(8) 4_565 4_565
C3A C4A C5A C4A 89.6(3) . 4_565
C3A C4A C5A C4A 89(6) 4_565 4_565
C8A C4A C5A C4A -102(6) 4_565 4_565
C8A C4A C5A C4A -77(6) . 4_565
C4A C4A C5A C6A -79.2(2) 4_565 .
C5A C4A C5A C6A -79.2(2) 4_565 .
C3A C4A C5A C6A 10.4 . .
C3A C4A C5A C6A 10(6) 4_565 .
C8A C4A C5A C6A 179(6) 4_565 .
C8A C4A C5A C6A -156(6) . .
C4A C4A C5A C6A -98(5) 4_565 4_565
C5A C4A C5A C6A -98(5) 4_565 4_565
C3A C4A C5A C6A -8(5) . 4_565
C3A C4A C5A C6A -9(8) 4_565 4_565
C8A C4A C5A C6A 161(8) 4_565 4_565
C8A C4A C5A C6A -175(8) . 4_565
C5A C5A C6A C6A -180(100) 4_565 4_565
C4A C5A C6A C6A -97(8) 4_565 4_565
C4A C5A C6A C6A -95.7 . 4_565
C5A C5A C6A C7A -94.82(11) 4_565 .
C4A C5A C6A C7A -12(8) 4_565 .
C4A C5A C6A C7A -10.5 . .
C6A C5A C6A C7A 85.2 4_565 .
C4A C5A C6A C5A 83(8) 4_565 4_565
C4A C5A C6A C5A 84.33(11) . 4_565
C6A C5A C6A C5A 180(100) 4_565 4_565
C5A C5A C6A C7A -113(3) 4_565 4_565
C4A C5A C6A C7A -30(11) 4_565 4_565
C4A C5A C6A C7A -29(3) . 4_565
C6A C5A C6A C7A 67(3) 4_565 4_565
C5A C5A C6A S1A 89(4) 4_565 .
C4A C5A C6A S1A 171(8) 4_565 .
C4A C5A C6A S1A 173(4) . .
C6A C5A C6A S1A -91(4) 4_565 .
C5A C5A C6A S1A 119(3) 4_565 4_565
C4A C5A C6A S1A -159(8) 4_565 4_565
C4A C5A C6A S1A -157(3) . 4_565
C6A C5A C6A S1A -61(3) 4_565 4_565
S1A S1A C6A C6A 0(2) 4_565 4_565
O6A S1A C6A C6A 93(3) 4_565 4_565
O7A S1A C6A C6A 170(2) . 4_565
O5A S1A C6A C6A -71(2) . 4_565
O6A S1A C6A C6A 47(2) . 4_565
S1A S1A C6A C7A -93(2) 4_565 .
O6A S1A C6A C7A -1(3) 4_565 .
O7A S1A C6A C7A 76(3) . .
O5A S1A C6A C7A -165(2) . .
O6A S1A C6A C7A -46(3) . .
C6A S1A C6A C7A -93.3(14) 4_565 .
S1A S1A C6A C5A 84(4) 4_565 .
O6A S1A C6A C5A 176(3) 4_565 .
O7A S1A C6A C5A -107(4) . .
O5A S1A C6A C5A 12(4) . .
O6A S1A C6A C5A 130(4) . .
C6A S1A C6A C5A 84(3) 4_565 .
S1A S1A C6A C5A 86(7) 4_565 4_565
O6A S1A C6A C5A 179(6) 4_565 4_565
O7A S1A C6A C5A -104(7) . 4_565
O5A S1A C6A C5A 15(8) . 4_565
O6A S1A C6A C5A 133(7) . 4_565
C6A S1A C6A C5A 86(9) 4_565 4_565
S1A S1A C6A C7A -75(5) 4_565 4_565
O6A S1A C6A C7A 17(6) 4_565 4_565
O7A S1A C6A C7A 94(5) . 4_565
O5A S1A C6A C7A -147(4) . 4_565
O6A S1A C6A C7A -28(5) . 4_565
C6A S1A C6A C7A -75(5) 4_565 4_565
O6A S1A C6A S1A 92.6(19) 4_565 4_565
O7A S1A C6A S1A 169.6(10) . 4_565
O5A S1A C6A S1A -71.5(9) . 4_565
O6A S1A C6A S1A 47.0(12) . 4_565
C6A S1A C6A S1A 0(2) 4_565 4_565
C6A C6A C7A C7A 0.0 4_565 4_565
C5A C6A C7A C7A -79.6 . 4_565
C5A C6A C7A C7A -82(7) 4_565 4_565
S1A C6A C7A C7A 98(4) . 4_565
S1A C6A C7A C7A 70(3) 4_565 4_565
C6A C6A C7A C2A 79.9 4_565 .
C5A C6A C7A C2A 0.3 . .
C5A C6A C7A C2A -2(7) 4_565 .
C7A C6A C7A C2A 79.9 4_565 .
S1A C6A C7A C2A 177(4) . .
S1A C6A C7A C2A 150(3) 4_565 .
C6A C6A C7A C2A 79.9 4_565 4_565
C5A C6A C7A C2A 0.3 . 4_565
C5A C6A C7A C2A -2(7) 4_565 4_565
C7A C6A C7A C2A 79.9 4_565 4_565
S1A C6A C7A C2A 177(4) . 4_565
S1A C6A C7A C2A 150(3) 4_565 4_565
C5A C6A C7A C6A -79.6 . 4_565
C5A C6A C7A C6A -82(7) 4_565 4_565
C7A C6A C7A C6A 0.0 4_565 4_565
S1A C6A C7A C6A 97(4) . 4_565
S1A C6A C7A C6A 70(3) 4_565 4_565
C2A C2A C7A C7A 157(10) 4_565 4_565
C3A C2A C7A C7A 95(6) 4_565 4_565
C3A C2A C7A C7A 94.5 . 4_565
C1A C2A C7A C7A -95.5(18) . 4_565
C2A C2A C7A C6A 72(10) 4_565 .
C3A C2A C7A C6A 10(6) 4_565 .
C3A C2A C7A C6A 10.0 . .
C7A C2A C7A C6A -84.6 4_565 .
C1A C2A C7A C6A 180.0(18) . .
C3A C2A C7A C2A -62(76) 4_565 4_565
C3A C2A C7A C2A -62(73) . 4_565
C7A C2A C7A C2A -157(61) 4_565 4_565
C1A C2A C7A C2A 108(54) . 4_565
C2A C2A C7A C6A 89(11) 4_565 4_565
C3A C2A C7A C6A 28(8) 4_565 4_565
C3A C2A C7A C6A 27(4) . 4_565
C7A C2A C7A C6A -67(4) 4_565 4_565
C1A C2A C7A C6A -163(4) . 4_565
C8A O4A C8A O3A 98(3) 4_565 .
C8A O4A C8A C4A -64(5) 4_565 4_565
C8A O4A C8A C4A -62(5) 4_565 .
C8A O4A C8A O3A 49(2) 4_565 4_565
O3A O3A C8A C8A 0.001(19) 4_565 4_565
O3A O3A C8A O4A -82(3) 4_565 .
C8A O3A C8A O4A -82(3) 4_565 .
O3A O3A C8A C4A 83(4) 4_565 4_565
C8A O3A C8A C4A 83(4) 4_565 4_565
O3A O3A C8A C4A 82(4) 4_565 .
C8A O3A C8A C4A 82(4) 4_565 .
C8A O3A C8A O3A 0.00(2) 4_565 4_565
C4A C4A C8A C8A 180(100) 4_565 4_565
C5A C4A C8A C8A -97(8) 4_565 4_565
C5A C4A C8A C8A -94(3) . 4_565
C3A C4A C8A C8A 101(4) . 4_565
C3A C4A C8A C8A 101(10) 4_565 4_565
C4A C4A C8A O4A -118(4) 4_565 .
C5A C4A C8A O4A -35(11) 4_565 .
C5A C4A C8A O4A -33(6) . .
C3A C4A C8A O4A 162(3) . .
C3A C4A C8A O4A 163(8) 4_565 .
C8A C4A C8A O4A 62(4) 4_565 .
C4A C4A C8A O3A 80(3) 4_565 .
C5A C4A C8A O3A 163(7) 4_565 .
C5A C4A C8A O3A 166(3) . .
C3A C4A C8A O3A 1(6) . .
C3A C4A C8A O3A 1(11) 4_565 .
C8A C4A C8A O3A -100(2) 4_565 .
C5A C4A C8A C4A 83(8) 4_565 4_565
C5A C4A C8A C4A 86(2) . 4_565
C3A C4A C8A C4A -79(4) . 4_565
C3A C4A C8A C4A -79(10) 4_565 4_565
C8A C4A C8A C4A -180(100) 4_565 4_565
C4A C4A C8A O3A 128(3) 4_565 4_565
C5A C4A C8A O3A -149(8) 4_565 4_565
C5A C4A C8A O3A -146(3) . 4_565
C3A C4A C8A O3A 48(5) . 4_565
C3A C4A C8A O3A 49(11) 4_565 4_565
C8A C4A C8A O3A -52(2) 4_565 4_565
C11A N1A C9A C10A 4(3) . .
Zn1A N1A C9A C10A 179(2) . .
N1A C9A C10A N2A -4(2) . .
C11A N2A C10A C9A 3(2) . .
C13A N2A C10A C9A 178.6(13) . .
C9A N1A C11A N2A -2(3) . .
Zn1A N1A C11A N2A -177(3) . .
C10A N2A C11A N1A -1(3) . .
C13A N2A C11A N1A -177(2) . .
C11A N2A C13A C14A -148(2) . .
C10A N2A C13A C14A 37(2) . .
N2A C13A C14A C20A 78(2) . 3_567
N2A C13A C14A C15A -102.7(15) . .
C20A C14A C15A C16A -176(2) 3_567 .
C13A C14A C15A C16A 5(2) . .
C20A C14A C15A C20A -2(2) 3_567 .
C13A C14A C15A C20A 178.9(9) . .
C20A C15A C16A C17A 0.0 . .
C14A C15A C16A C17A 173.3(17) . .
C15A C16A C17A C18A 0.0 . .
C16A C17A C18A C19A 0.0 . .
C17A C18A C19A C20A 0.0 . .
C18A C19A C20A C15A 0.0 . .
C18A C19A C20A C14A -176.7(13) . 3_567
C16A C15A C20A C19A 0.0 . .
C14A C15A C20A C19A -174.9(13) . .
C16A C15A C20A C14A 176.7(13) . 3_567
C14A C15A C20A C14A 1.8(19) . 3_567
